data_7056577
loop_
_publ_author_name
'Singh, Ajai kumar'
'Singh, Mahabir Pratap'
'Saleem, Fariha'
'Pal, Ram Sahay'

_publ_section_title
;
 Palladacycles having normal and spiro chelate rings designed from bi- and
 tridentate ligands with indole core: structure, synthesis and
 applications as catalysts
;
_journal_name_full 'New J. Chem.'
_journal_paper_doi 10.1039/C7NJ02116J
_journal_year 2017
_chemical_formula_moiety 'C22 H19 N3'
_chemical_formula_sum 'C22 H19 N3'
_chemical_formula_weight 325.40
_chemical_name_systematic
; 
 ? 
;
_space_group_IT_number 2
_symmetry_cell_setting triclinic
_symmetry_space_group_name_Hall '-P 1'
_symmetry_space_group_name_H-M 'P -1'
_atom_sites_solution_hydrogens geom
_atom_sites_solution_primary direct
_atom_sites_solution_secondary difmap
_audit_block_doi 10.5517/ccdc.csd.cc1n5cy4
_audit_creation_method SHELXL-97
_audit_update_record
;
2016-12-26 deposited with the CCDC.
2017-09-01 downloaded from the CCDC.
;
_cell_angle_alpha 113.392(10)
_cell_angle_beta 96.236(10)
_cell_angle_gamma 113.408(8)
_cell_formula_units_Z 2
_cell_length_a 9.727(4)
_cell_length_b 10.001(4)
_cell_length_c 11.403(4)
_cell_measurement_reflns_used 294
_cell_measurement_temperature 298(2)
_cell_measurement_theta_max 17.71
_cell_measurement_theta_min 2.51
_cell_volume 886.4(6)
_computing_cell_refinement 'Bruker SMART'
_computing_data_collection 'Bruker SMART'
_computing_data_reduction 'Bruker SAINT'
_computing_molecular_graphics 'Bruker SHELXTL'
_computing_publication_material 'Bruker SHELXTL'
_computing_structure_refinement 'SHELXL-97 (Sheldrick, 1997)'
_computing_structure_solution 'SHELXS-97 (Sheldrick, 1990)'
_diffrn_ambient_temperature 298(2)
_diffrn_measured_fraction_theta_full 0.985
_diffrn_measured_fraction_theta_max 0.985
_diffrn_measurement_device_type 'CCD area detector'
_diffrn_measurement_method 'phi and omega scans'
_diffrn_radiation_monochromator graphite
_diffrn_radiation_source 'fine-focus sealed tube'
_diffrn_radiation_type MoK\a
_diffrn_radiation_wavelength 0.71073
_diffrn_reflns_av_R_equivalents 0.0467
_diffrn_reflns_av_sigmaI/netI 0.1545
_diffrn_reflns_limit_h_max 9
_diffrn_reflns_limit_h_min -11
_diffrn_reflns_limit_k_max 11
_diffrn_reflns_limit_k_min -11
_diffrn_reflns_limit_l_max 11
_diffrn_reflns_limit_l_min -13
_diffrn_reflns_number 4545
_diffrn_reflns_theta_full 24.99
_diffrn_reflns_theta_max 24.99
_diffrn_reflns_theta_min 2.37
_exptl_absorpt_coefficient_mu 0.073
_exptl_absorpt_correction_T_max 0.982
_exptl_absorpt_correction_T_min 0.973
_exptl_absorpt_correction_type multi-scan
_exptl_absorpt_process_details '(SADABS; Sheldrick, 1996)'
_exptl_crystal_colour colourless
_exptl_crystal_density_diffrn 1.219
_exptl_crystal_density_meas 1.219
_exptl_crystal_density_method 'not measured'
_exptl_crystal_description cube
_exptl_crystal_F_000 344
_exptl_crystal_size_max 0.34
_exptl_crystal_size_mid 0.30
_exptl_crystal_size_min 0.28
_refine_diff_density_max 0.154
_refine_diff_density_min -0.152
_refine_diff_density_rms 0.036
_refine_ls_extinction_method none
_refine_ls_goodness_of_fit_ref 0.885
_refine_ls_hydrogen_treatment mixed
_refine_ls_matrix_type full
_refine_ls_number_parameters 226
_refine_ls_number_reflns 3072
_refine_ls_number_restraints 0
_refine_ls_restrained_S_all 0.885
_refine_ls_R_factor_all 0.2039
_refine_ls_R_factor_gt 0.0688
_refine_ls_shift/su_max 0.000
_refine_ls_shift/su_mean 0.000
_refine_ls_structure_factor_coef Fsqd
_refine_ls_weighting_details 'calc w=1/[\s^2^(Fo^2^)+(0.0397P)^2^+0.0000P] where P=(Fo^2^+2Fc^2^)/3'
_refine_ls_weighting_scheme calc
_refine_ls_wR_factor_gt 0.1075
_refine_ls_wR_factor_ref 0.1437
_reflns_number_gt 1195
_reflns_number_total 3072
_reflns_threshold_expression >2sigma(I)
_cod_data_source_file c7nj02116j2.cif
_cod_data_source_block L1
_cod_depositor_comments
;
The following automatic conversions were performed:

'_symmetry_cell_setting' value 'Triclinic' changed to 'triclinic'
according to
/home/data/users/saulius/crontab/automatic-downloads/rss-feeds/RSC/lib/dictionaries/cif_core.dic
dictionary named 'cif_core.dic' version 2.4.2 from 2011-04-26.

Automatic conversion script
Id: cif_fix_values 4973 2017-02-22 13:04:09Z antanas 
;
_cod_original_cell_volume 886.3(6)
_cod_original_sg_symbol_H-M P-1
_cod_database_code 7056577

loop_
_symmetry_equiv_pos_as_xyz
'x, y, z'
'-x, -y, -z'

loop_
_atom_site_label
_atom_site_type_symbol
_atom_site_fract_x
_atom_site_fract_y
_atom_site_fract_z
_atom_site_U_iso_or_equiv
_atom_site_adp_type
_atom_site_occupancy
_atom_site_symmetry_multiplicity
_atom_site_calc_flag
_atom_site_refinement_flags
C12 C 0.5432(4) 0.0493(4) 0.2940(4) 0.0429(10) Uani 1 1 d .
N2 N 0.6925(4) 0.1423(4) 0.5024(3) 0.0535(9) Uani 1 1 d .
C13 C 0.4942(5) 0.1485(4) 0.3905(4) 0.0485(10) Uani 1 1 d .
C7 C 0.6700(4) 0.0490(4) 0.3677(4) 0.0469(10) Uani 1 1 d .
C14 C 0.5889(5) 0.1999(4) 0.5147(4) 0.0550(11) Uani 1 1 d .
H14 H 0.5822 0.2657 0.5963 0.066 Uiso 1 1 calc R
C11 C 0.4951(5) -0.0377(5) 0.1539(4) 0.0594(11) Uani 1 1 d .
H11 H 0.4120 -0.0406 0.1024 0.071 Uiso 1 1 calc R
C8 C 0.7472(5) -0.0327(5) 0.3073(5) 0.0658(13) Uani 1 1 d .
H8 H 0.8302 -0.0309 0.3580 0.079 Uiso 1 1 calc R
C10 C 0.5735(6) -0.1192(5) 0.0939(4) 0.0743(13) Uani 1 1 d .
H10 H 0.5430 -0.1772 0.0004 0.089 Uiso 1 1 calc R
C9 C 0.6982(6) -0.1175(5) 0.1695(6) 0.0772(14) Uani 1 1 d .
H9 H 0.7485 -0.1747 0.1256 0.093 Uiso 1 1 calc R
N3 N 0.2806(4) 0.1375(4) 0.2536(4) 0.0628(10) Uani 1 1 d .
C6 C 0.8138(4) 0.1727(5) 0.6123(4) 0.0661(12) Uani 1 1 d .
H6A H 0.8194 0.0711 0.5894 0.079 Uiso 1 1 calc R
H6B H 0.7831 0.2013 0.6932 0.079 Uiso 1 1 calc R
C16 C 0.1521(5) 0.1779(5) 0.2473(4) 0.0750(13) Uani 1 1 d .
H16A H 0.1587 0.2483 0.3380 0.090 Uiso 1 1 calc R
H16B H 0.0519 0.0762 0.2079 0.090 Uiso 1 1 calc R
C22 C 0.2953(5) 0.3988(5) 0.1865(4) 0.0678(12) Uani 1 1 d .
H22 H 0.3876 0.4318 0.2493 0.081 Uiso 1 1 calc R
C17 C 0.1568(5) 0.2649(5) 0.1662(4) 0.0610(12) Uani 1 1 d .
C18 C 0.0238(5) 0.2194(6) 0.0710(5) 0.0775(14) Uani 1 1 d .
H18 H -0.0713 0.1290 0.0537 0.093 Uiso 1 1 calc R
C19 C 0.0289(7) 0.3056(8) 0.0008(5) 0.0960(17) Uani 1 1 d .
H19 H -0.0626 0.2725 -0.0630 0.115 Uiso 1 1 calc R
C15 C 0.3690(5) 0.1864(4) 0.3678(4) 0.0555(11) Uani 1 1 d .
H15 H 0.3520 0.2520 0.4431 0.067 Uiso 1 1 calc R
C21 C 0.3007(6) 0.4850(6) 0.1162(5) 0.0788(14) Uani 1 1 d .
H21 H 0.3954 0.5744 0.1316 0.095 Uiso 1 1 calc R
C20 C 0.1652(8) 0.4376(7) 0.0236(5) 0.0897(16) Uani 1 1 d .
H20 H 0.1670 0.4958 -0.0232 0.108 Uiso 1 1 calc R
N1 N 1.0927(4) 0.2780(4) 0.6639(3) 0.0695(10) Uani 1 1 d .
C5 C 0.9767(5) 0.3113(5) 0.6417(3) 0.0512(11) Uani 1 1 d .
C1 C 1.2376(5) 0.3994(6) 0.6967(4) 0.0792(14) Uani 1 1 d .
H1 H 1.3209 0.3788 0.7130 0.095 Uiso 1 1 calc R
C4 C 1.0014(5) 0.4595(5) 0.6506(4) 0.0802(14) Uani 1 1 d .
H4 H 0.9164 0.4773 0.6332 0.096 Uiso 1 1 calc R
C2 C 1.2743(5) 0.5515(6) 0.7084(4) 0.0718(13) Uani 1 1 d .
H2 H 1.3783 0.6313 0.7312 0.086 Uiso 1 1 calc R
C3 C 1.1517(6) 0.5813(6) 0.6852(5) 0.0935(16) Uani 1 1 d .
H3 H 1.1704 0.6836 0.6928 0.112 Uiso 1 1 calc R

loop_
_atom_site_aniso_label
_atom_site_aniso_U_11
_atom_site_aniso_U_22
_atom_site_aniso_U_33
_atom_site_aniso_U_23
_atom_site_aniso_U_13
_atom_site_aniso_U_12
C12 0.042(2) 0.035(2) 0.050(3) 0.022(2) 0.013(2) 0.015(2)
N2 0.048(2) 0.054(2) 0.061(3) 0.035(2) 0.010(2) 0.0206(19)
C13 0.048(3) 0.043(3) 0.052(3) 0.027(2) 0.007(2) 0.018(2)
C7 0.044(3) 0.038(3) 0.061(3) 0.026(2) 0.021(2) 0.018(2)
C14 0.061(3) 0.049(3) 0.054(3) 0.025(2) 0.018(2) 0.025(2)
C11 0.063(3) 0.051(3) 0.062(3) 0.028(2) 0.012(2) 0.027(2)
C8 0.058(3) 0.051(3) 0.089(4) 0.038(3) 0.018(3) 0.024(3)
C10 0.087(4) 0.062(3) 0.064(3) 0.022(3) 0.024(3) 0.036(3)
C9 0.073(4) 0.061(3) 0.105(4) 0.035(3) 0.033(3) 0.042(3)
N3 0.056(2) 0.061(2) 0.076(3) 0.035(2) 0.013(2) 0.031(2)
C6 0.052(3) 0.067(3) 0.076(3) 0.047(3) 0.002(2) 0.017(2)
C16 0.061(3) 0.089(4) 0.100(4) 0.056(3) 0.029(3) 0.047(3)
C22 0.063(3) 0.064(3) 0.073(3) 0.029(3) 0.010(3) 0.035(3)
C17 0.057(3) 0.061(3) 0.070(3) 0.028(3) 0.018(3) 0.037(3)
C18 0.064(3) 0.084(4) 0.084(4) 0.034(3) 0.010(3) 0.046(3)
C19 0.103(5) 0.117(5) 0.076(4) 0.039(4) 0.007(4) 0.072(4)
C15 0.060(3) 0.050(3) 0.066(3) 0.033(3) 0.026(3) 0.029(2)
C21 0.092(4) 0.075(3) 0.089(4) 0.047(3) 0.033(3) 0.050(3)
C20 0.133(5) 0.097(5) 0.079(4) 0.048(4) 0.039(4) 0.084(4)
N1 0.052(2) 0.064(3) 0.099(3) 0.052(2) 0.013(2) 0.024(2)
C5 0.045(3) 0.050(3) 0.056(3) 0.032(2) 0.004(2) 0.018(2)
C1 0.054(3) 0.083(4) 0.111(4) 0.059(3) 0.020(3) 0.031(3)
C4 0.055(3) 0.058(3) 0.134(4) 0.055(3) 0.020(3) 0.027(3)
C2 0.053(3) 0.070(4) 0.079(3) 0.040(3) 0.014(3) 0.015(3)
C3 0.059(3) 0.062(3) 0.156(5) 0.067(3) 0.021(3) 0.015(3)

loop_
_atom_type_symbol
_atom_type_description
_atom_type_scat_dispersion_real
_atom_type_scat_dispersion_imag
_atom_type_scat_source
C C 0.0033 0.0016 'International Tables Vol C Tables 4.2.6.8 and 6.1.1.4'
H H 0.0000 0.0000 'International Tables Vol C Tables 4.2.6.8 and 6.1.1.4'
N N 0.0061 0.0033 'International Tables Vol C Tables 4.2.6.8 and 6.1.1.4'
S S 0.1246 0.1234 'International Tables Vol C Tables 4.2.6.8 and 6.1.1.4'

loop_
_geom_angle_atom_site_label_1
_geom_angle_atom_site_label_2
_geom_angle_atom_site_label_3
_geom_angle
C11 C12 C7 118.6(4)
C11 C12 C13 134.6(4)
C7 C12 C13 106.8(4)
C14 N2 C7 109.5(3)
C14 N2 C6 126.6(4)
C7 N2 C6 123.9(4)
C14 C13 C12 106.1(4)
C14 C13 C15 125.0(4)
C12 C13 C15 128.9(4)
C8 C7 N2 130.4(4)
C8 C7 C12 122.8(4)
N2 C7 C12 106.8(3)
N2 C14 C13 110.7(3)
C10 C11 C12 118.3(4)
C7 C8 C9 117.7(4)
C11 C10 C9 121.8(4)
C8 C9 C10 120.8(4)
C15 N3 C16 118.4(4)
N2 C6 C5 113.3(3)
N3 C16 C17 112.4(3)
C21 C22 C17 122.0(4)
C18 C17 C22 116.9(4)
C18 C17 C16 121.9(4)
C22 C17 C16 121.1(4)
C17 C18 C19 121.1(5)
C20 C19 C18 120.9(5)
N3 C15 C13 125.0(4)
C20 C21 C22 119.4(5)
C19 C20 C21 119.6(5)
C5 N1 C1 115.8(4)
N1 C5 C4 123.1(4)
N1 C5 C6 114.0(4)
C4 C5 C6 122.9(4)
N1 C1 C2 125.5(4)
C3 C4 C5 119.4(4)
C1 C2 C3 117.0(4)
C4 C3 C2 119.2(4)

loop_
_geom_bond_atom_site_label_1
_geom_bond_atom_site_label_2
_geom_bond_distance
C12 C11 1.392(4)
C12 C7 1.417(5)
C12 C13 1.430(5)
N2 C14 1.339(4)
N2 C7 1.380(4)
N2 C6 1.466(4)
C13 C14 1.371(4)
C13 C15 1.439(5)
C7 C8 1.363(5)
C11 C10 1.370(5)
C8 C9 1.368(5)
C10 C9 1.400(5)
N3 C15 1.262(4)
N3 C16 1.461(4)
C6 C5 1.522(5)
C16 C17 1.493(5)
C22 C21 1.382(5)
C22 C17 1.384(5)
C17 C18 1.376(5)
C18 C19 1.382(6)
C19 C20 1.352(6)
C21 C20 1.372(6)
N1 C5 1.323(4)
N1 C1 1.329(5)
C5 C4 1.363(5)
C1 C2 1.362(5)
C4 C3 1.362(5)
C2 C3 1.363(5)
